data_5000042
loop_
_publ_author_name
'Simonov, M A'
'Troyanov, S I'

_journal_name_full 'Vestnik Moskovskogo Universiteta, Geologiya'
_journal_page_first 77
_journal_page_last 79
_journal_volume 1987
_journal_year 1987
_chemical_name_mineral Celestine
_chemical_name_systematic 'Strontium sulfate'
_space_group_IT_number 62
_symmetry_cell_setting orthorhombic
_symmetry_Int_Tables_number 62
_symmetry_space_group_name_Hall '-P 2ac 2n'
_symmetry_space_group_name_H-M 'P n m a'
_cell_angle_alpha 90
_cell_angle_beta 90
_cell_angle_gamma 90
_cell_formula_units_Z 4
_cell_length_a 8.389(4)
_cell_length_b 5.365(3)
_cell_length_c 6.885(3)
_cell_volume 309.9
_refine_ls_R_factor_all 0.027
_cod_database_code 5000042

loop_
_symmetry_equiv_pos_as_xyz
x,y,z
1/2+x,1/2-y,1/2-z
-x,1/2+y,-z
1/2-x,-y,1/2+z
-x,-y,-z
1/2-x,1/2+y,1/2+z
x,1/2-y,z
1/2+x,y,1/2-z

loop_
_atom_site_label
_atom_site_type_symbol
_atom_site_symmetry_multiplicity
_atom_site_Wyckoff_symbol
_atom_site_fract_x
_atom_site_fract_y
_atom_site_fract_z
_atom_site_occupancy
_atom_site_attached_hydrogens
_atom_site_calc_flag
Sr1 Sr2+ 4 c 0.18389(5) 0.25 0.15831(6) 1. 0 d
S1 S6+ 4 c 0.4381(1) 0.75 0.1852(1) 1. 0 d
O1 O2- 4 c 0.5942(4) 0.75 0.0941(5) 1. 0 d
O2 O2- 4 c 0.3079(4) 0.75 0.0414(5) 1. 0 d
O3 O2- 8 d 0.4223(3) 0.9752(5) 0.3099(3) 1. 0 d

loop_
_atom_type_symbol
_atom_type_oxidation_number
Sr2+ 2.000
S6+ 6.000
O2- -2.000
